data_8101809
loop_
_publ_author_name
'F.-X. Wei'
'X. Yin'
'W.-G. Zhang'
'J. Fan'
'X.-H. Jiang'
'S.-L. Wang'

_publ_section_title
;
Crystal structure of (pyridine-N)bis(N,N-dibenzyldithiocarbamato)cadmium
(II), Cd(C~5~H~5~N)[S~2~CN(C~6~H~5~CH~2~)~2~]~2~
;
_journal_issue 3
_journal_name_full 'Zeitschrift f\"ur Kristallographie - New Crystal Structures'
_journal_page_first 417
_journal_page_last 419
_journal_volume 220
_journal_year 2005
_chemical_formula_sum 'C35 H33 Cd N3 S4'
_chemical_formula_weight 736.28
_chemical_name_systematic
; 
 (pyridine-N)[bis(N,N-dibenzyldithiocarbamato)cadmium(II) 
;
_space_group_IT_number 15
_symmetry_cell_setting monoclinic
_symmetry_space_group_name_Hall '-C 2yc'
_symmetry_space_group_name_H-M 'C 1 2/c 1'
_atom_sites_solution_hydrogens geom
_atom_sites_solution_primary direct
_atom_sites_solution_secondary difmap
_audit_creation_method SHELXL-97
_cell_angle_alpha 90.00
_cell_angle_beta 103.5010(10)
_cell_angle_gamma 90.00
_cell_formula_units_Z 8
_cell_length_a 36.562(2)
_cell_length_b 9.5395(6)
_cell_length_c 19.8918(12)
_cell_measurement_reflns_used 5477
_cell_measurement_temperature 223(2)
_cell_measurement_theta_max 27.56
_cell_measurement_theta_min 2.39
_cell_volume 6746.2(7)
_computing_cell_refinement 'Bruker SMART'
_computing_data_collection 'Bruker SMART'
_computing_data_reduction 'Bruker SAINT'
_computing_molecular_graphics 'Bruker SHELXTL'
_computing_publication_material 'Bruker SHELXTL'
_computing_structure_refinement 'SHELXL-97 (Sheldrick, 1997)'
_computing_structure_solution 'SHELXS-97 (Sheldrick, 1990)'
_diffrn_ambient_temperature 223(2)
_diffrn_measured_fraction_theta_full 0.998
_diffrn_measured_fraction_theta_max 0.998
_diffrn_measurement_device_type 'Bruker SMART CCD'
_diffrn_measurement_method phi/omega
_diffrn_radiation_monochromator graphite
_diffrn_radiation_source 'fine-focus sealed tube'
_diffrn_radiation_type MoK\a
_diffrn_radiation_wavelength 0.71073
_diffrn_reflns_av_R_equivalents 0.0250
_diffrn_reflns_av_sigmaI/netI 0.0258
_diffrn_reflns_limit_h_max 47
_diffrn_reflns_limit_h_min -32
_diffrn_reflns_limit_k_max 12
_diffrn_reflns_limit_k_min -12
_diffrn_reflns_limit_l_max 25
_diffrn_reflns_limit_l_min -23
_diffrn_reflns_number 23368
_diffrn_reflns_theta_full 27.50
_diffrn_reflns_theta_max 27.50
_diffrn_reflns_theta_min 1.15
_exptl_absorpt_coefficient_mu 0.924
_exptl_absorpt_correction_T_max 0.7204
_exptl_absorpt_correction_T_min 0.6552
_exptl_absorpt_correction_type 'Sadabs, (Sheldrick 2001)'
_exptl_crystal_colour colorless
_exptl_crystal_density_diffrn 1.450
_exptl_crystal_density_meas 0
_exptl_crystal_density_method 'not measured'
_exptl_crystal_description blck
_exptl_crystal_F_000 3008
_exptl_crystal_size_max 0.50
_exptl_crystal_size_mid 0.40
_exptl_crystal_size_min 0.38
_refine_diff_density_max 0.597
_refine_diff_density_min -0.499
_refine_diff_density_rms 0.104
_refine_ls_extinction_method none
_refine_ls_goodness_of_fit_ref 1.107
_refine_ls_hydrogen_treatment mixed
_refine_ls_matrix_type full
_refine_ls_number_parameters 376
_refine_ls_number_reflns 7742
_refine_ls_number_restraints 72
_refine_ls_restrained_S_all 1.117
_refine_ls_R_factor_all 0.0481
_refine_ls_R_factor_gt 0.0428
_refine_ls_shift/su_max 0.001
_refine_ls_shift/su_mean 0.000
_refine_ls_structure_factor_coef Fsqd
_refine_ls_weighting_details 'calc w=1/[\s^2^(Fo^2^)+(0.0549P)^2^+11.4373P] where P=(Fo^2^+2Fc^2^)/3'
_refine_ls_weighting_scheme calc
_refine_ls_wR_factor_gt 0.1111
_refine_ls_wR_factor_ref 0.1144
_reflns_number_gt 6965
_reflns_number_total 7742
_reflns_threshold_expression >2sigma(I)
_cod_data_source_file 1267-1570.cff
_cod_data_source_block 5027a
_cod_original_sg_symbol_H-M C12/c1
_cod_database_code 8101809

loop_
_symmetry_equiv_pos_as_xyz
'x, y, z'
'-x, y, -z+1/2'
'x+1/2, y+1/2, z'
'-x+1/2, y+1/2, -z+1/2'
'-x, -y, -z'
'x, -y, z-1/2'
'-x+1/2, -y+1/2, -z'
'x+1/2, -y+1/2, z-1/2'

loop_
_atom_site_label
_atom_site_type_symbol
_atom_site_fract_x
_atom_site_fract_y
_atom_site_fract_z
_atom_site_U_iso_or_equiv
_atom_site_adp_type
_atom_site_occupancy
_atom_site_symmetry_multiplicity
_atom_site_Wyckoff_symbol
_atom_site_calc_flag
_atom_site_refinement_flags
_atom_site_disorder_assembly
_atom_site_disorder_group
Cd1 Cd 0.108599(6) 0.76264(2) 0.063732(11) 0.04094(9) Uani 1 8 f d . . .
S1 S 0.13397(3) 0.71458(9) 0.19407(4) 0.0534(2) Uani 1 8 f d . . .
S2 S 0.11147(2) 0.49085(8) 0.08900(4) 0.04030(17) Uani 1 8 f d . . .
S3 S 0.14019(2) 0.81189(8) -0.03721(4) 0.04600(19) Uani 1 8 f d . . .
S4 S 0.11857(2) 1.03522(8) 0.05034(4) 0.04111(17) Uani 1 8 f d . . .
N1 N 0.04497(7) 0.7759(3) 0.01213(14) 0.0442(6) Uani 1 8 f d . . .
N2 N 0.14493(7) 0.4426(2) 0.22048(12) 0.0365(5) Uani 1 8 f d . B .
N3 N 0.14713(7) 1.0849(3) -0.05803(12) 0.0403(5) Uani 1 8 f d . D .
C1 C 0.13146(8) 0.5395(3) 0.17276(14) 0.0348(6) Uani 1 8 f d . . .
C2 C 0.14348(8) 0.2932(3) 0.20418(16) 0.0385(6) Uani 1 8 f d . . .
H2A H 0.1669 0.2490 0.2292 0.046 Uiso 1 8 f calc R . .
H2B H 0.1418 0.2816 0.1546 0.046 Uiso 1 8 f calc R . .
C3 C 0.11066(8) 0.2188(3) 0.22268(14) 0.0350(6) Uani 1 8 f d . . .
C4 C 0.08165(9) 0.2895(4) 0.24217(18) 0.0481(7) Uani 1 8 f d . . .
H4 H 0.0815 0.3880 0.2430 0.058 Uiso 1 8 f calc R . .
C5 C 0.05299(10) 0.2156(4) 0.2604(2) 0.0564(9) Uani 1 8 f d . . .
H5 H 0.0336 0.2643 0.2742 0.068 Uiso 1 8 f calc R . .
C6 C 0.05243(10) 0.0721(4) 0.25848(19) 0.0555(8) Uani 1 8 f d . . .
H6 H 0.0330 0.0227 0.2717 0.067 Uiso 1 8 f calc R . .
C7 C 0.08036(10) 0.0005(4) 0.23713(18) 0.0510(8) Uani 1 8 f d . . .
H7 H 0.0796 -0.0979 0.2342 0.061 Uiso 1 8 f calc R . .
C8 C 0.10958(9) 0.0735(3) 0.21997(14) 0.0412(6) Uani 1 8 f d . . .
H8 H 0.1289 0.0241 0.2063 0.049 Uiso 1 8 f calc R . .
C9 C 0.16084(9) 0.4761(3) 0.29407(14) 0.0435(7) Uani 1 8 f d . . .
H9A H 0.1492 0.4151 0.3228 0.052 Uiso 1 8 f calc R A 1
H9B H 0.1545 0.5732 0.3028 0.052 Uiso 1 8 f calc R A 1
C10 C 0.20242(7) 0.4586(4) 0.31505(16) 0.0441(19) Uani 0.6 8 f d PGU B 1
C11 C 0.21938(11) 0.3417(4) 0.3510(2) 0.0628(17) Uani 0.6 8 f d PGU B 1
H11 H 0.2045 0.2704 0.3635 0.075 Uiso 0.6 8 f calc PR B 1
C12 C 0.25836(12) 0.3304(5) 0.3686(3) 0.090(3) Uani 0.6 8 f d PGU B 1
H12 H 0.2698 0.2514 0.3930 0.108 Uiso 0.6 8 f calc PR B 1
C13 C 0.28037(7) 0.4359(7) 0.3502(3) 0.105(4) Uani 0.6 8 f d PGU B 1
H13 H 0.3067 0.4282 0.3621 0.125 Uiso 0.6 8 f calc PR B 1
C14 C 0.26341(10) 0.5527(6) 0.3142(3) 0.135(5) Uani 0.6 8 f d PGU B 1
H14 H 0.2783 0.6240 0.3018 0.163 Uiso 0.6 8 f calc PR B 1
C15 C 0.22443(11) 0.5640(4) 0.2966(3) 0.088(3) Uani 0.6 8 f d PGU B 1
H15 H 0.2130 0.6430 0.2723 0.105 Uiso 0.6 8 f calc PR B 1
C10A C 0.20328(7) 0.4801(4) 0.31144(17) 0.077(5) Uiso 0.4 8 f d PG B 2
C11A C 0.22013(11) 0.4627(6) 0.38118(14) 0.143(7) Uiso 0.4 8 f d PG B 2
H11A H 0.2052 0.4485 0.4131 0.172 Uiso 0.4 8 f calc PR B 2
C12A C 0.25909(11) 0.4662(6) 0.40363(19) 0.212(12) Uiso 0.4 8 f d PG B 2
H12A H 0.2705 0.4544 0.4508 0.254 Uiso 0.4 8 f calc PR B 2
C13A C 0.28119(7) 0.4872(7) 0.3564(3) 0.26(2) Uiso 0.4 8 f d PG B 2
H13A H 0.3075 0.4896 0.3715 0.315 Uiso 0.4 8 f calc PR B 2
C14A C 0.26434(10) 0.5046(7) 0.2866(3) 0.149(9) Uiso 0.4 8 f d PG B 2
H14A H 0.2793 0.5188 0.2546 0.179 Uiso 0.4 8 f calc PR B 2
C15A C 0.22538(11) 0.5011(6) 0.26417(18) 0.081(4) Uiso 0.4 8 f d PG B 2
H15A H 0.2140 0.5128 0.2170 0.097 Uiso 0.4 8 f calc PR B 2
C16 C 0.13659(8) 0.9872(3) -0.01869(14) 0.0364(6) Uani 1 8 f d . . .
C17 C 0.14369(11) 1.2347(3) -0.04495(18) 0.0483(8) Uani 1 8 f d . . .
H17A H 0.1647 1.2842 -0.0574 0.058 Uiso 1 8 f calc R . .
H17B H 0.1459 1.2487 0.0047 0.058 Uiso 1 8 f calc R . .
C18 C 0.10738(10) 1.2990(3) -0.08401(15) 0.0449(7) Uani 1 8 f d . . .
C19 C 0.07736(11) 1.2204(4) -0.12030(19) 0.0544(8) Uani 1 8 f d . . .
H19 H 0.0794 1.1224 -0.1221 0.065 Uiso 1 8 f calc R . .
C20 C 0.04432(14) 1.2858(5) -0.1539(2) 0.0697(11) Uani 1 8 f d . . .
H20 H 0.0241 1.2322 -0.1789 0.084 Uiso 1 8 f calc R . .
C21 C 0.04117(14) 1.4308(5) -0.1507(2) 0.0751(12) Uani 1 8 f d . . .
H21 H 0.0187 1.4754 -0.1731 0.090 Uiso 1 8 f calc R . .
C22 C 0.07096(15) 1.5085(4) -0.1147(2) 0.0707(12) Uani 1 8 f d . . .
H22 H 0.0688 1.6065 -0.1125 0.085 Uiso 1 8 f calc R . .
C23 C 0.10350(12) 1.4445(3) -0.08227(17) 0.0555(9) Uani 1 8 f d . . .
H23 H 0.1238 1.4991 -0.0582 0.067 Uiso 1 8 f calc R . .
C24 C 0.16275(9) 1.0519(4) -0.11798(16) 0.0459(7) Uani 1 8 f d . . .
H24A H 0.1523 1.1174 -0.1556 0.055 Uiso 1 8 f calc R C 1
H24B H 0.1550 0.9571 -0.1342 0.055 Uiso 1 8 f calc R C 1
C25 C 0.20422(7) 1.0607(5) -0.10169(15) 0.043(2) Uani 0.6 8 f d PGU D 1
C26 C 0.22111(10) 1.0952(7) -0.15526(15) 0.102(3) Uani 0.6 8 f d PGU D 1
H26 H 0.2062 1.1181 -0.1991 0.123 Uiso 0.6 8 f calc PR D 1
C27 C 0.26008(11) 1.0956(8) -0.1440(2) 0.124(4) Uani 0.6 8 f d PGU D 1
H27 H 0.2715 1.1189 -0.1803 0.149 Uiso 0.6 8 f calc PR D 1
C28 C 0.28217(7) 1.0616(7) -0.0793(2) 0.081(3) Uani 0.6 8 f d PGU D 1
H28 H 0.3085 1.0619 -0.0717 0.098 Uiso 0.6 8 f calc PR D 1
C29 C 0.26528(8) 1.0272(6) -0.02569(17) 0.081(2) Uani 0.6 8 f d PGU D 1
H29 H 0.2802 1.0042 0.0181 0.097 Uiso 0.6 8 f calc PR D 1
C30 C 0.22630(9) 1.0268(6) -0.03690(13) 0.071(2) Uani 0.6 8 f d PGU D 1
H30 H 0.2149 1.0035 -0.0007 0.085 Uiso 0.6 8 f calc PR D 1
C25A C 0.20671(7) 1.0380(5) -0.10278(14) 0.058(5) Uiso 0.4 8 f d PG D 2
C26A C 0.22805(11) 1.1589(4) -0.1019(3) 0.129(6) Uiso 0.4 8 f d PG D 2
H26A H 0.2161 1.2463 -0.1114 0.154 Uiso 0.4 8 f calc PR D 2
C27A C 0.26707(11) 1.1505(6) -0.0869(3) 0.127(6) Uiso 0.4 8 f d PG D 2
H27A H 0.2815 1.2322 -0.0863 0.152 Uiso 0.4 8 f calc PR D 2
C28A C 0.28475(7) 1.0212(7) -0.0729(2) 0.111(7) Uiso 0.4 8 f d PG D 2
H28A H 0.3111 1.0155 -0.0628 0.133 Uiso 0.4 8 f calc PR D 2
C29A C 0.26340(15) 0.9003(5) -0.0738(3) 0.181(10) Uiso 0.4 8 f d PG D 2
H29A H 0.2754 0.8129 -0.0643 0.217 Uiso 0.4 8 f calc PR D 2
C30A C 0.22438(14) 0.9088(4) -0.0888(3) 0.134(6) Uiso 0.4 8 f d PG D 2
H30A H 0.2099 0.8270 -0.0894 0.161 Uiso 0.4 8 f calc PR D 2
C31 C 0.01933(10) 0.6925(4) 0.0280(2) 0.0576(9) Uani 1 8 f d . . .
H31 H 0.0269 0.6285 0.0645 0.069 Uiso 1 8 f calc R . .
C32 C -0.01801(10) 0.6954(5) -0.0067(2) 0.0704(11) Uani 1 8 f d . . .
H32 H -0.0354 0.6349 0.0064 0.084 Uiso 1 8 f calc R . .
C33 C -0.02931(10) 0.7860(5) -0.0597(2) 0.0681(11) Uani 1 8 f d . . .
H33 H -0.0545 0.7882 -0.0846 0.082 Uiso 1 8 f calc R . .
C34 C -0.00335(12) 0.8742(5) -0.0763(2) 0.0746(12) Uani 1 8 f d . . .
H34 H -0.0105 0.9396 -0.1124 0.089 Uiso 1 8 f calc R . .
C35 C 0.03340(10) 0.8657(4) -0.0392(2) 0.0627(10) Uani 1 8 f d . . .
H35 H 0.0512 0.9265 -0.0509 0.075 Uiso 1 8 f calc R . .

loop_
_atom_site_aniso_label
_atom_site_aniso_U_11
_atom_site_aniso_U_22
_atom_site_aniso_U_33
_atom_site_aniso_U_23
_atom_site_aniso_U_13
_atom_site_aniso_U_12
Cd1 0.03306(13) 0.04402(14) 0.04311(14) 0.00866(9) 0.00355(9) -0.00108(9)
S1 0.0740(6) 0.0357(4) 0.0426(4) -0.0029(3) -0.0022(4) 0.0033(4)
S2 0.0416(4) 0.0409(4) 0.0344(3) -0.0009(3) 0.0008(3) -0.0021(3)
S3 0.0509(4) 0.0383(4) 0.0536(4) -0.0033(3) 0.0220(4) -0.0014(3)
S4 0.0425(4) 0.0416(4) 0.0409(4) -0.0029(3) 0.0131(3) -0.0011(3)
N1 0.0332(13) 0.0494(14) 0.0475(14) 0.0033(11) 0.0042(11) -0.0008(11)
N2 0.0381(12) 0.0381(12) 0.0321(11) -0.0005(9) 0.0060(9) 0.0021(10)
N3 0.0445(13) 0.0397(13) 0.0377(12) -0.0030(10) 0.0115(10) -0.0078(11)
C1 0.0302(13) 0.0386(14) 0.0351(13) -0.0013(11) 0.0069(10) 0.0009(11)
C2 0.0383(15) 0.0372(14) 0.0408(15) 0.0026(11) 0.0106(12) 0.0062(12)
C3 0.0333(14) 0.0407(14) 0.0286(12) 0.0024(10) 0.0024(10) 0.0029(11)
C4 0.0396(16) 0.0468(17) 0.0572(19) -0.0073(14) 0.0098(14) 0.0039(14)
C5 0.0376(17) 0.069(2) 0.063(2) -0.0102(18) 0.0131(15) 0.0031(16)
C6 0.0417(17) 0.068(2) 0.057(2) 0.0007(17) 0.0121(15) -0.0112(16)
C7 0.0547(19) 0.0465(17) 0.0517(18) 0.0063(14) 0.0118(15) -0.0043(15)
C8 0.0464(16) 0.0427(15) 0.0344(14) 0.0061(11) 0.0096(12) 0.0077(13)
C9 0.0453(16) 0.0524(17) 0.0310(14) 0.0002(12) 0.0054(12) 0.0006(14)
C10 0.034(3) 0.067(4) 0.025(2) 0.003(2) -0.0060(18) -0.007(2)
C11 0.055(3) 0.045(3) 0.074(4) 0.007(3) -0.015(3) 0.010(3)
C12 0.072(5) 0.073(5) 0.101(6) -0.012(4) -0.033(4) 0.035(4)
C13 0.027(3) 0.195(10) 0.078(5) -0.015(6) -0.015(3) 0.016(5)
C14 0.048(5) 0.159(10) 0.201(11) 0.017(10) 0.032(6) -0.035(6)
C15 0.045(4) 0.075(5) 0.137(7) 0.025(5) 0.009(4) -0.010(3)
C16 0.0294(13) 0.0402(14) 0.0379(14) -0.0019(11) 0.0045(11) -0.0026(11)
C17 0.058(2) 0.0384(16) 0.0499(18) -0.0063(13) 0.0148(16) -0.0138(14)
C18 0.067(2) 0.0368(15) 0.0349(14) 0.0007(11) 0.0202(14) -0.0058(14)
C19 0.064(2) 0.0431(17) 0.0530(19) -0.0002(14) 0.0078(17) 0.0013(16)
C20 0.074(3) 0.066(2) 0.062(2) -0.0013(19) 0.002(2) 0.006(2)
C21 0.095(3) 0.071(3) 0.059(2) 0.017(2) 0.016(2) 0.030(3)
C22 0.119(4) 0.047(2) 0.049(2) 0.0055(16) 0.024(2) 0.014(2)
C23 0.093(3) 0.0408(16) 0.0384(16) 0.0010(13) 0.0263(17) -0.0048(18)
C24 0.0515(18) 0.0517(17) 0.0363(15) -0.0023(13) 0.0138(13) -0.0085(15)
C25 0.046(3) 0.045(3) 0.044(3) -0.008(2) 0.024(2) -0.010(2)
C26 0.060(4) 0.191(10) 0.064(4) 0.027(5) 0.033(4) -0.021(5)
C27 0.069(5) 0.221(12) 0.097(6) -0.001(7) 0.050(5) -0.023(6)
C28 0.034(3) 0.112(6) 0.104(6) -0.031(5) 0.028(3) -0.018(4)
C29 0.041(3) 0.130(7) 0.068(4) -0.007(4) 0.003(3) -0.020(4)
C30 0.040(3) 0.122(6) 0.050(3) 0.007(4) 0.008(2) -0.021(3)
C31 0.0399(17) 0.070(2) 0.062(2) 0.0110(18) 0.0103(15) -0.0079(17)
C32 0.0372(18) 0.095(3) 0.078(3) -0.006(2) 0.0129(18) -0.015(2)
C33 0.0346(18) 0.092(3) 0.069(3) -0.022(2) -0.0053(17) 0.0090(19)
C34 0.058(2) 0.085(3) 0.065(2) 0.013(2) -0.0153(19) 0.006(2)
C35 0.0451(19) 0.076(3) 0.059(2) 0.0190(19) -0.0046(16) -0.0071(18)

loop_
_atom_type_symbol
_atom_type_description
_atom_type_scat_dispersion_real
_atom_type_scat_dispersion_imag
_atom_type_scat_source
C C 0.0033 0.0016 'International Tables Vol C Tables 4.2.6.8 and 6.1.1.4'
H H 0.0000 0.0000 'International Tables Vol C Tables 4.2.6.8 and 6.1.1.4'
N N 0.0061 0.0033 'International Tables Vol C Tables 4.2.6.8 and 6.1.1.4'
S S 0.1246 0.1234 'International Tables Vol C Tables 4.2.6.8 and 6.1.1.4'
Cd Cd -0.8075 1.2024 'International Tables Vol C Tables 4.2.6.8 and 6.1.1.4'

loop_
_geom_angle_atom_site_label_1
_geom_angle_atom_site_label_2
_geom_angle_atom_site_label_3
_geom_angle
_geom_angle_site_symmetry_1
_geom_angle_site_symmetry_3
_geom_angle_publ_flag
N1 Cd1 S1 122.87(7) . . ?
N1 Cd1 S3 103.34(7) . . ?
S1 Cd1 S3 133.77(3) . . ?
N1 Cd1 S2 97.42(7) . . ?
S1 Cd1 S2 69.23(2) . . ?
S3 Cd1 S2 108.77(3) . . ?
N1 Cd1 S4 92.84(7) . . ?
S1 Cd1 S4 104.46(3) . . ?
S3 Cd1 S4 69.27(2) . . ?
S2 Cd1 S4 169.71(3) . . ?
C1 S1 Cd1 86.50(10) . . ?
C1 S2 Cd1 84.73(10) . . ?
C16 S3 Cd1 86.56(10) . . ?
C16 S4 Cd1 84.62(10) . . ?
C31 N1 C35 117.2(3) . . ?
C31 N1 Cd1 123.8(2) . . ?
C35 N1 Cd1 118.9(2) . . ?
C1 N2 C2 122.0(2) . . ?
C1 N2 C9 123.3(2) . . ?
C2 N2 C9 114.6(2) . . ?
C16 N3 C17 122.1(3) . . ?
C16 N3 C24 123.2(3) . . ?
C17 N3 C24 114.8(3) . . ?
N2 C1 S2 120.3(2) . . ?
N2 C1 S1 120.5(2) . . ?
S2 C1 S1 119.15(16) . . ?
N2 C2 C3 113.2(2) . . ?
C4 C3 C8 118.7(3) . . ?
C4 C3 C2 122.8(3) . . ?
C8 C3 C2 118.5(3) . . ?
C5 C4 C3 120.2(3) . . ?
C6 C5 C4 120.7(3) . . ?
C5 C6 C7 119.9(3) . . ?
C6 C7 C8 119.8(3) . . ?
C7 C8 C3 120.7(3) . . ?
N2 C9 C10 113.2(3) . . ?
N2 C9 C10A 112.2(3) . . ?
C10 C9 C10A 8.5 . . ?
C11 C10 C15 120.0 . . ?
C11 C10 C9 122.5(3) . . ?
C15 C10 C9 117.5(3) . . ?
C10 C11 C12 120.0 . . ?
C13 C12 C11 120.0 . . ?
C12 C13 C14 120.0 . . ?
C13 C14 C15 120.0 . . ?
C14 C15 C10 120.0 . . ?
C15A C10A C11A 120.0 . . ?
C15A C10A C9 125.3(3) . . ?
C11A C10A C9 114.7(3) . . ?
C10A C11A C12A 120.0 . . ?
C13A C12A C11A 120.0 . . ?
C12A C13A C14A 120.0 . . ?
C13A C14A C15A 120.0 . . ?
C10A C15A C14A 120.0 . . ?
N3 C16 S4 120.1(2) . . ?
N3 C16 S3 120.4(2) . . ?
S4 C16 S3 119.47(17) . . ?
N3 C17 C18 114.1(3) . . ?
C19 C18 C23 118.6(4) . . ?
C19 C18 C17 123.1(3) . . ?
C23 C18 C17 118.4(3) . . ?
C18 C19 C20 120.3(3) . . ?
C19 C20 C21 119.8(4) . . ?
C22 C21 C20 119.8(4) . . ?
C23 C22 C21 120.3(4) . . ?
C22 C23 C18 121.2(4) . . ?
N3 C24 C25 112.5(3) . . ?
N3 C24 C25A 115.8(3) . . ?
C25 C24 C25A 8.2 . . ?
C26 C25 C30 120.0 . . ?
C26 C25 C24 117.5(2) . . ?
C30 C25 C24 122.3(2) . . ?
C25 C26 C27 120.0 . . ?
C28 C27 C26 120.0 . . ?
C29 C28 C27 120.0 . . ?
C28 C29 C30 120.0 . . ?
C29 C30 C25 120.0 . . ?
C26A C25A C30A 120.0 . . ?
C26A C25A C24 118.6(3) . . ?
C30A C25A C24 121.4(3) . . ?
C25A C26A C27A 120.0 . . ?
C28A C27A C26A 120.0 . . ?
C27A C28A C29A 120.0 . . ?
C28A C29A C30A 120.0 . . ?
C25A C30A C29A 120.0 . . ?
N1 C31 C32 122.9(4) . . ?
C33 C32 C31 119.3(4) . . ?
C32 C33 C34 118.7(3) . . ?
C33 C34 C35 118.7(4) . . ?
N1 C35 C34 123.2(4) . . ?

loop_
_geom_bond_atom_site_label_1
_geom_bond_atom_site_label_2
_geom_bond_distance
_geom_bond_site_symmetry_2
_geom_bond_publ_flag
Cd1 N1 2.317(3) . ?
Cd1 S1 2.5826(9) . ?
Cd1 S3 2.5826(8) . ?
Cd1 S2 2.6384(8) . ?
Cd1 S4 2.6478(8) . ?
S1 C1 1.720(3) . ?
S2 C1 1.720(3) . ?
S3 C16 1.724(3) . ?
S4 C16 1.718(3) . ?
N1 C31 1.323(4) . ?
N1 C35 1.325(4) . ?
N2 C1 1.335(4) . ?
N2 C2 1.460(4) . ?
N2 C9 1.478(3) . ?
N3 C16 1.331(4) . ?
N3 C17 1.463(4) . ?
N3 C24 1.471(4) . ?
C2 C3 1.512(4) . ?
C3 C4 1.387(4) . ?
C3 C8 1.388(4) . ?
C4 C5 1.380(5) . ?
C5 C6 1.369(5) . ?
C6 C7 1.376(5) . ?
C7 C8 1.383(4) . ?
C9 C10 1.489(4) . ?
C9 C10A 1.509(4) . ?
C10 C11 1.3900 . ?
C10 C15 1.3900 . ?
C11 C12 1.3900 . ?
C12 C13 1.3900 . ?
C13 C14 1.3900 . ?
C14 C15 1.3900 . ?
C10A C15A 1.3899 . ?
C10A C11A 1.3901 . ?
C11A C12A 1.3901 . ?
C12A C13A 1.3899 . ?
C13A C14A 1.3900 . ?
C14A C15A 1.3900 . ?
C17 C18 1.503(5) . ?
C18 C19 1.385(5) . ?
C18 C23 1.396(4) . ?
C19 C20 1.385(6) . ?
C20 C21 1.391(6) . ?
C21 C22 1.373(7) . ?
C22 C23 1.359(6) . ?
C24 C25 1.477(4) . ?
C24 C25A 1.570(4) . ?
C25 C26 1.3900 . ?
C25 C30 1.3900 . ?
C26 C27 1.3900 . ?
C27 C28 1.3900 . ?
C28 C29 1.3900 . ?
C29 C30 1.3900 . ?
C25A C26A 1.3900 . ?
C25A C30A 1.3900 . ?
C26A C27A 1.3900 . ?
C27A C28A 1.3900 . ?
C28A C29A 1.3900 . ?
C29A C30A 1.3900 . ?
C31 C32 1.379(5) . ?
C32 C33 1.351(7) . ?
C33 C34 1.366(6) . ?
C34 C35 1.376(5) . ?
